data_7214683
loop_
_publ_author_name
'\'Evora, Ant\'onio O. L.'
'Castro, Ricardo A. E.'
'Maria, Teresa M. R.'
'Rosado, M\'ario T. S.'
'Silva, M. Ramos'
'Canotilho, Jo\~ao'
'Eus\'ebio, M. Ermelinda S.'

_publ_section_title
;
 Resolved structures of two picolinamide polymorphs. Investigation of the
 dimorphic system behaviour under conditions relevant to co-crystal
 synthesis
;
_journal_issue 24
_journal_name_full CrystEngComm
_journal_page_first 8649
_journal_paper_doi 10.1039/c2ce26244d
_journal_volume 14
_journal_year 2012
_chemical_formula_moiety 'C6 H6 N2 O'
_chemical_formula_sum 'C6 H6 N2 O'
_chemical_formula_weight 122.13
_chemical_name_systematic
;
\a - picolinamide
;
_space_group_IT_number 14
_symmetry_cell_setting monoclinic
_symmetry_space_group_name_Hall '-P 2ybc'
_symmetry_space_group_name_H-M 'P 1 21/c 1'
_atom_sites_solution_hydrogens geom
_atom_sites_solution_primary direct
_atom_sites_solution_secondary difmap
_audit_creation_method SHELXL-97
_cell_angle_alpha 90.00
_cell_angle_beta 100.728(5)
_cell_angle_gamma 90.00
_cell_formula_units_Z 4
_cell_length_a 5.1578(4)
_cell_length_b 7.0249(5)
_cell_length_c 16.2192(11)
_cell_measurement_reflns_used 1039
_cell_measurement_temperature 150(2)
_cell_measurement_theta_max 24.68
_cell_measurement_theta_min 2.56
_cell_volume 577.40(7)
_computing_cell_refinement 'SAINT (Bruker, 2003)'
_computing_data_collection 'APEX2 (Bruker, 2003)'
_computing_data_reduction SAINT
_computing_molecular_graphics 'ORTEPII (Johnson, 1976)'
_computing_publication_material SHELXL97
_computing_structure_refinement 'SHELXL-97 (Sheldrick, 1997)'
_computing_structure_solution 'SHELXS97 (Sheldrick, 2008)'
_diffrn_ambient_temperature 150(2)
_diffrn_measured_fraction_theta_full 0.985
_diffrn_measured_fraction_theta_max 0.974
_diffrn_measurement_device_type 'Bruker APEX CCD area-detector'
_diffrn_measurement_method '\f and \w'
_diffrn_radiation_monochromator graphite
_diffrn_radiation_source 'fine-focus sealed tube'
_diffrn_radiation_type MoK\a
_diffrn_radiation_wavelength 0.71073
_diffrn_reflns_av_R_equivalents 0.0333
_diffrn_reflns_av_sigmaI/netI 0.0332
_diffrn_reflns_limit_h_max 6
_diffrn_reflns_limit_h_min -5
_diffrn_reflns_limit_k_max 8
_diffrn_reflns_limit_k_min -7
_diffrn_reflns_limit_l_max 18
_diffrn_reflns_limit_l_min -19
_diffrn_reflns_number 3319
_diffrn_reflns_theta_full 25.00
_diffrn_reflns_theta_max 25.74
_diffrn_reflns_theta_min 2.56
_exptl_absorpt_coefficient_mu 0.100
_exptl_absorpt_correction_T_max 0.999
_exptl_absorpt_correction_T_min 0.795
_exptl_absorpt_correction_type multi-scan
_exptl_absorpt_process_details '(SADABS; Sheldrick, 2000)'
_exptl_crystal_colour colourless
_exptl_crystal_density_diffrn 1.405
_exptl_crystal_density_method 'not measured'
_exptl_crystal_description prism
_exptl_crystal_F_000 256
_exptl_crystal_size_max 0.25
_exptl_crystal_size_mid 0.12
_exptl_crystal_size_min 0.12
_refine_diff_density_max 0.170
_refine_diff_density_min -0.275
_refine_diff_density_rms 0.046
_refine_ls_extinction_method none
_refine_ls_goodness_of_fit_ref 1.042
_refine_ls_hydrogen_treatment mixed
_refine_ls_matrix_type full
_refine_ls_number_parameters 100
_refine_ls_number_reflns 1083
_refine_ls_number_restraints 0
_refine_ls_restrained_S_all 1.042
_refine_ls_R_factor_all 0.0535
_refine_ls_R_factor_gt 0.0384
_refine_ls_shift/su_max 0.000
_refine_ls_shift/su_mean 0.000
_refine_ls_structure_factor_coef Fsqd
_refine_ls_weighting_details 'calc w=1/[\s^2^(Fo^2^)+(0.0461P)^2^+0.1319P] where P=(Fo^2^+2Fc^2^)/3'
_refine_ls_weighting_scheme calc
_refine_ls_wR_factor_gt 0.0896
_refine_ls_wR_factor_ref 0.0985
_reflns_number_gt 848
_reflns_number_total 1083
_reflns_threshold_expression I>2\s(I)
_cod_data_source_file c2ce26244d.txt
_cod_data_source_block picolow2
_cod_original_sg_symbol_H-M P21/c
_cod_database_code 7214683

loop_
_symmetry_equiv_pos_as_xyz
'x, y, z'
'-x, y+1/2, -z+1/2'
'-x, -y, -z'
'x, -y-1/2, z-1/2'

loop_
_atom_site_label
_atom_site_type_symbol
_atom_site_fract_x
_atom_site_fract_y
_atom_site_fract_z
_atom_site_U_iso_or_equiv
_atom_site_adp_type
_atom_site_occupancy
_atom_site_symmetry_multiplicity
_atom_site_calc_flag
O1 O 0.1999(2) -0.18310(17) -0.04244(8) 0.0368(4) Uani 1 1 d
N1 N -0.2883(3) -0.4612(2) -0.16831(8) 0.0296(4) Uani 1 1 d
N2 N -0.2430(3) -0.1461(2) -0.06844(9) 0.0290(4) Uani 1 1 d
H2A H -0.232(3) -0.036(3) -0.0386(11) 0.035 Uiso 1 1 d
H2B H -0.404(4) -0.202(3) -0.0870(11) 0.035 Uiso 1 1 d
C1 C -0.0570(3) -0.4301(2) -0.11668(9) 0.0244(4) Uani 1 1 d
C2 C 0.1465(3) -0.5605(2) -0.10318(10) 0.0289(4) Uani 1 1 d
H2 H 0.309(4) -0.527(3) -0.0639(11) 0.035 Uiso 1 1 d
C3 C 0.1098(4) -0.7337(3) -0.14425(11) 0.0348(5) Uani 1 1 d
H3 H 0.239(4) -0.824(3) -0.1373(12) 0.042 Uiso 1 1 d
C4 C -0.1241(4) -0.7665(3) -0.19860(11) 0.0354(5) Uani 1 1 d
H4 H -0.157(4) -0.888(3) -0.2289(12) 0.042 Uiso 1 1 d
C5 C -0.3153(4) -0.6276(3) -0.20883(11) 0.0341(4) Uani 1 1 d
H5 H -0.485(4) -0.646(3) -0.2456(12) 0.041 Uiso 1 1 d
C6 C -0.0244(3) -0.2411(2) -0.07281(10) 0.0261(4) Uani 1 1 d

loop_
_atom_site_aniso_label
_atom_site_aniso_U_11
_atom_site_aniso_U_22
_atom_site_aniso_U_33
_atom_site_aniso_U_23
_atom_site_aniso_U_13
_atom_site_aniso_U_12
O1 0.0239(6) 0.0371(7) 0.0501(8) -0.0154(6) 0.0086(5) -0.0062(5)
N1 0.0280(8) 0.0327(8) 0.0284(7) -0.0042(6) 0.0060(6) -0.0042(6)
N2 0.0251(7) 0.0264(8) 0.0355(8) -0.0061(6) 0.0054(6) -0.0020(6)
C1 0.0260(8) 0.0268(9) 0.0220(8) 0.0014(7) 0.0083(6) -0.0035(7)
C2 0.0298(9) 0.0314(9) 0.0268(9) 0.0019(7) 0.0085(7) -0.0006(7)
C3 0.0435(11) 0.0281(10) 0.0367(10) 0.0029(8) 0.0173(9) 0.0038(8)
C4 0.0461(11) 0.0313(10) 0.0325(10) -0.0088(8) 0.0172(9) -0.0100(8)
C5 0.0343(10) 0.0377(10) 0.0310(10) -0.0087(8) 0.0079(8) -0.0088(8)
C6 0.0260(9) 0.0275(9) 0.0254(9) -0.0009(7) 0.0067(7) -0.0037(7)

loop_
_atom_type_symbol
_atom_type_description
_atom_type_scat_dispersion_real
_atom_type_scat_dispersion_imag
_atom_type_scat_source
C C 0.0033 0.0016 'International Tables Vol C Tables 4.2.6.8 and 6.1.1.4'
H H 0.0000 0.0000 'International Tables Vol C Tables 4.2.6.8 and 6.1.1.4'
N N 0.0061 0.0033 'International Tables Vol C Tables 4.2.6.8 and 6.1.1.4'
O O 0.0106 0.0060 'International Tables Vol C Tables 4.2.6.8 and 6.1.1.4'

loop_
_geom_angle_atom_site_label_1
_geom_angle_atom_site_label_2
_geom_angle_atom_site_label_3
_geom_angle
C5 N1 C1 116.66(15)
C6 N2 H2A 119.1(11)
C6 N2 H2B 119.8(11)
H2A N2 H2B 120.2(16)
N1 C1 C2 123.54(15)
N1 C1 C6 116.62(14)
C2 C1 C6 119.84(14)
C1 C2 C3 118.42(16)
C1 C2 H2 118.6(11)
C3 C2 H2 123.0(11)
C4 C3 C2 118.78(17)
C4 C3 H3 119.8(12)
C2 C3 H3 121.4(12)
C3 C4 C5 118.84(17)
C3 C4 H4 121.0(11)
C5 C4 H4 120.1(11)
N1 C5 C4 123.71(17)
N1 C5 H5 114.8(11)
C4 C5 H5 121.5(11)
O1 C6 N2 123.70(15)
O1 C6 C1 119.55(14)
N2 C6 C1 116.75(14)

loop_
_geom_bond_atom_site_label_1
_geom_bond_atom_site_label_2
_geom_bond_distance
O1 C6 1.2390(18)
N1 C5 1.335(2)
N1 C1 1.342(2)
N2 C6 1.323(2)
N2 H2A 0.91(2)
N2 H2B 0.917(19)
C1 C2 1.380(2)
C1 C6 1.501(2)
C2 C3 1.383(2)
C2 H2 0.983(18)
C3 C4 1.375(3)
C3 H3 0.91(2)
C4 C5 1.375(3)
C4 H4 0.98(2)
C5 H5 0.971(18)

loop_
_geom_torsion_atom_site_label_1
_geom_torsion_atom_site_label_2
_geom_torsion_atom_site_label_3
_geom_torsion_atom_site_label_4
_geom_torsion
C5 N1 C1 C2 -1.1(2)
C5 N1 C1 C6 178.54(14)
N1 C1 C2 C3 -0.7(2)
C6 C1 C2 C3 179.70(13)
C1 C2 C3 C4 1.9(2)
C2 C3 C4 C5 -1.4(3)
C1 N1 C5 C4 1.7(2)
C3 C4 C5 N1 -0.5(3)
N1 C1 C6 O1 -161.32(15)
C2 C1 C6 O1 18.3(2)
N1 C1 C6 N2 19.3(2)
C2 C1 C6 N2 -161.12(14)
